data_4107234
loop_
_publ_author_name
'Wesley A. Hoffert'
'Anthony K. Rapp\'e'
'Matthew P. Shores'

_publ_section_title
;
 Topological and Electronic Influences on Magnetic Exchange Coupling in
 Fe(III) Ethynylbenzene Dendritic Building Blocks
;
_journal_name_full 'Journal of the American Chemical Society'
_journal_page_first 20823
_journal_page_last 20836
_journal_paper_doi 10.1021/ja206735y
_journal_volume 133
_journal_year 2011
_chemical_formula_sum 'C98 H92 B2 Cl2 F48 Fe2 P8'
_chemical_formula_weight 2633.70
_chemical_name_systematic
; 
 ? 
;
_space_group_IT_number 2
_symmetry_cell_setting triclinic
_symmetry_space_group_name_Hall '-P 1'
_symmetry_space_group_name_H-M 'P -1'
_atom_sites_solution_hydrogens geom
_atom_sites_solution_primary direct
_atom_sites_solution_secondary difmap
_audit_creation_method SHELXL-97
_cell_angle_alpha 66.8130(10)
_cell_angle_beta 67.9560(10)
_cell_angle_gamma 81.356(2)
_cell_formula_units_Z 1
_cell_length_a 13.4127(7)
_cell_length_b 14.1127(7)
_cell_length_c 17.5241(10)
_cell_measurement_reflns_used 9309
_cell_measurement_temperature 100(2)
_cell_measurement_theta_max 28.40
_cell_measurement_theta_min 2.46
_cell_volume 2826.3(3)
_computing_structure_refinement 'SHELXL-97 (Sheldrick, 1997)'
_computing_structure_solution 'SHELXS-97 (Sheldrick, 1990)'
_diffrn_ambient_temperature 100(2)
_diffrn_measured_fraction_theta_full 0.987
_diffrn_measured_fraction_theta_max 0.987
_diffrn_radiation_monochromator graphite
_diffrn_radiation_source 'fine-focus sealed tube'
_diffrn_radiation_type MoK\a
_diffrn_radiation_wavelength 0.71073
_diffrn_reflns_av_R_equivalents 0.0331
_diffrn_reflns_av_sigmaI/netI 0.0351
_diffrn_reflns_limit_h_max 17
_diffrn_reflns_limit_h_min -16
_diffrn_reflns_limit_k_max 18
_diffrn_reflns_limit_k_min -18
_diffrn_reflns_limit_l_max 23
_diffrn_reflns_limit_l_min -23
_diffrn_reflns_number 51605
_diffrn_reflns_theta_full 28.40
_diffrn_reflns_theta_max 28.40
_diffrn_reflns_theta_min 1.35
_exptl_absorpt_coefficient_mu 0.541
_exptl_absorpt_correction_T_max 0.9137
_exptl_absorpt_correction_T_min 0.8812
_exptl_absorpt_correction_type multi-scan
_exptl_absorpt_process_details 'SCALE (Bruker, 2009)'
_exptl_crystal_colour green
_exptl_crystal_density_diffrn 1.547
_exptl_crystal_description block
_exptl_crystal_F_000 1328
_exptl_crystal_size_max 0.24
_exptl_crystal_size_mid 0.20
_exptl_crystal_size_min 0.17
_refine_diff_density_max 1.104
_refine_diff_density_min -0.723
_refine_diff_density_rms 0.081
_refine_ls_extinction_method none
_refine_ls_goodness_of_fit_ref 1.049
_refine_ls_hydrogen_treatment constr
_refine_ls_matrix_type full
_refine_ls_number_parameters 747
_refine_ls_number_reflns 13998
_refine_ls_number_restraints 0
_refine_ls_restrained_S_all 1.049
_refine_ls_R_factor_all 0.0571
_refine_ls_R_factor_gt 0.0408
_refine_ls_shift/su_max 0.001
_refine_ls_shift/su_mean 0.000
_refine_ls_structure_factor_coef Fsqd
_refine_ls_weighting_details 'calc w=1/[\s^2^(Fo^2^)+(0.0613P)^2^+2.0407P] where P=(Fo^2^+2Fc^2^)/3'
_refine_ls_weighting_scheme calc
_refine_ls_wR_factor_gt 0.1045
_refine_ls_wR_factor_ref 0.1219
_reflns_number_gt 11081
_reflns_number_total 13998
_reflns_threshold_expression >2sigma(I)
_cod_data_source_file ja206735y_si_003.cif
_cod_data_source_block msn171_0m
_cod_database_code 4107234

loop_
_symmetry_equiv_pos_as_xyz
'x, y, z'
'-x, -y, -z'

loop_
_atom_site_label
_atom_site_type_symbol
_atom_site_fract_x
_atom_site_fract_y
_atom_site_fract_z
_atom_site_U_iso_or_equiv
_atom_site_adp_type
_atom_site_occupancy
_atom_site_symmetry_multiplicity
_atom_site_calc_flag
_atom_site_refinement_flags
_atom_site_disorder_assembly
_atom_site_disorder_group
Fe1 Fe 0.80548(2) 0.82699(2) 0.717776(19) 0.01599(8) Uani 1 1 d . . .
Cl1 Cl 0.93472(4) 0.94399(4) 0.61548(4) 0.02760(13) Uani 1 1 d . . .
B1 B 0.71501(17) 0.72353(16) 0.27185(14) 0.0138(4) Uani 1 1 d . . .
P1 P 0.68511(4) 0.95510(4) 0.73823(4) 0.01978(12) Uani 1 1 d . . .
P2 P 0.74102(5) 0.84040(4) 0.61014(4) 0.02065(12) Uani 1 1 d . . .
P3 P 0.87322(5) 0.81337(5) 0.82384(4) 0.02500(13) Uani 1 1 d . . .
P4 P 0.91804(5) 0.69331(5) 0.70073(4) 0.02688(13) Uani 1 1 d . . .
F1 F 0.85072(13) 1.06105(13) -0.03851(10) 0.0455(4) Uani 1 1 d . . .
F3 F 0.69154(16) 1.02164(12) -0.01773(10) 0.0512(5) Uani 1 1 d . . .
F5 F 0.6223(2) 1.0308(2) 0.38788(15) 0.0531(8) Uani 0.794(5) 1 d P A 3
F5A F 0.7506(6) 1.1650(5) 0.2569(4) 0.0241(18) Uiso 0.206(5) 1 d P A 4
F8 F 0.37930(14) 0.74988(18) 0.59545(16) 0.0716(7) Uani 1 1 d . . .
F13 F 0.76721(12) 0.38386(10) 0.21382(11) 0.0352(3) Uani 1 1 d . . .
F14 F 0.62744(14) 0.36505(11) 0.18897(13) 0.0493(5) Uani 1 1 d . . .
F16 F 1.03789(12) 0.60719(13) 0.03842(10) 0.0400(4) Uani 1 1 d . . .
F17 F 1.07420(13) 0.76816(12) -0.02025(9) 0.0396(4) Uani 1 1 d . . .
F20 F 1.03384(13) 0.63785(15) 0.40635(10) 0.0526(5) Uani 1 1 d . . .
F21 F 1.03994(12) 0.80162(14) 0.34288(12) 0.0443(4) Uani 1 1 d . . .
F23 F 0.39099(11) 0.79378(11) 0.16331(10) 0.0315(3) Uani 1 1 d . . .
F25 F 0.7823(2) 1.0756(4) 0.3169(3) 0.112(2) Uani 0.794(5) 1 d P A 3
F25A F 0.6092(8) 1.0948(9) 0.3461(8) 0.058(3) Uiso 0.206(5) 1 d P A 4
F26 F 0.6482(4) 1.16466(18) 0.2804(2) 0.1036(19) Uani 0.794(5) 1 d P A 3
F26A F 0.7447(10) 1.0294(8) 0.3600(7) 0.057(3) Uiso 0.206(5) 1 d P A 4
F28 F 1.17332(10) 0.71006(11) 0.29445(9) 0.0302(3) Uani 1 1 d . . .
F32 F 1.18358(10) 0.66089(12) 0.03248(10) 0.0356(3) Uani 1 1 d . . .
F34 F 0.76133(15) 0.45136(13) 0.08246(11) 0.0490(4) Uani 1 1 d . . .
F37 F 0.36407(10) 0.65663(11) 0.14866(9) 0.0284(3) Uani 1 1 d . . .
F38 F 0.47794(11) 0.76928(12) 0.04155(9) 0.0339(3) Uani 1 1 d . . .
F40 F 0.71960(12) 1.16445(10) -0.01289(9) 0.0333(3) Uani 1 1 d . . .
F44 F 0.30542(11) 0.62616(11) 0.59624(11) 0.0385(4) Uani 1 1 d . . .
F45 F 0.33904(13) 0.76558(13) 0.48446(11) 0.0508(5) Uani 1 1 d . . .
F46 F 0.6207(2) 0.37387(15) 0.6337(2) 0.0472(7) Uani 0.852(6) 1 d P B 1
F46A F 0.7862(8) 0.4750(8) 0.5561(7) 0.031(3) Uiso 0.148(6) 1 d P B 2
F47 F 0.77413(15) 0.41917(18) 0.53753(12) 0.0486(9) Uani 0.852(6) 1 d P B 1
F47A F 0.6490(11) 0.4738(11) 0.6632(10) 0.043(4) Uiso 0.148(6) 1 d P B 2
F48 F 0.7081(4) 0.48540(19) 0.6366(2) 0.0717(13) Uani 0.852(6) 1 d P B 1
F48A F 0.6623(12) 0.3749(11) 0.5985(10) 0.039(3) Uiso 0.148(6) 1 d P B 2
C1 C 0.70038(17) 0.72959(16) 0.80354(14) 0.0195(4) Uani 1 1 d . . .
C2 C 0.63486(17) 0.66394(16) 0.86152(15) 0.0215(4) Uani 1 1 d . . .
C3 C 0.5909(2) 0.9412(2) 0.84806(17) 0.0337(5) Uani 1 1 d . . .
H3A H 0.6296 0.9471 0.8837 0.040 Uiso 1 1 calc R . .
H3B H 0.5563 0.8736 0.8764 0.040 Uiso 1 1 calc R . .
H3C H 0.5361 0.9955 0.8434 0.040 Uiso 1 1 calc R . .
C4 C 0.7373(2) 1.08436(18) 0.69607(19) 0.0352(6) Uani 1 1 d . . .
H4A H 0.6773 1.1331 0.7027 0.042 Uiso 1 1 calc R . .
H4B H 0.7818 1.1035 0.6333 0.042 Uiso 1 1 calc R . .
H4C H 0.7810 1.0862 0.7295 0.042 Uiso 1 1 calc R . .
C5 C 0.6446(2) 0.74468(19) 0.63673(18) 0.0311(5) Uani 1 1 d . . .
H5A H 0.6205 0.7612 0.5865 0.037 Uiso 1 1 calc R . .
H5B H 0.5826 0.7447 0.6891 0.037 Uiso 1 1 calc R . .
H5C H 0.6785 0.6764 0.6489 0.037 Uiso 1 1 calc R . .
C6 C 0.8360(2) 0.8468(2) 0.50232(16) 0.0367(6) Uani 1 1 d . . .
H6A H 0.8768 0.7821 0.5084 0.044 Uiso 1 1 calc R . .
H6B H 0.8856 0.9042 0.4781 0.044 Uiso 1 1 calc R . .
H6C H 0.7969 0.8574 0.4623 0.044 Uiso 1 1 calc R . .
C7 C 0.8683(2) 0.5824(2) 0.6975(2) 0.0392(6) Uani 1 1 d . . .
H7A H 0.8629 0.5998 0.6392 0.047 Uiso 1 1 calc R . .
H7B H 0.7972 0.5633 0.7433 0.047 Uiso 1 1 calc R . .
H7C H 0.9181 0.5243 0.7082 0.047 Uiso 1 1 calc R . .
C8 C 1.0439(2) 0.7224(3) 0.6068(2) 0.0462(7) Uani 1 1 d . . .
H8A H 1.0826 0.6581 0.6053 0.055 Uiso 1 1 calc R . .
H8B H 1.0882 0.7665 0.6126 0.055 Uiso 1 1 calc R . .
H8C H 1.0285 0.7583 0.5518 0.055 Uiso 1 1 calc R . .
C9 C 0.7881(2) 0.7566(2) 0.93951(17) 0.0410(7) Uani 1 1 d . . .
H9A H 0.8255 0.7586 0.9774 0.049 Uiso 1 1 calc R . .
H9B H 0.7723 0.6849 0.9534 0.049 Uiso 1 1 calc R . .
H9C H 0.7207 0.7957 0.9501 0.049 Uiso 1 1 calc R . .
C10 C 0.9257(2) 0.9277(2) 0.81926(19) 0.0384(6) Uani 1 1 d . . .
H10A H 0.8658 0.9723 0.8379 0.046 Uiso 1 1 calc R . .
H10B H 0.9723 0.9651 0.7585 0.046 Uiso 1 1 calc R . .
H10C H 0.9672 0.9073 0.8589 0.046 Uiso 1 1 calc R . .
C11 C 0.6645(2) 0.96098(19) 0.58723(16) 0.0317(5) Uani 1 1 d . . .
H11A H 0.7141 1.0203 0.5498 0.038 Uiso 1 1 calc R . .
H11B H 0.6175 0.9600 0.5555 0.038 Uiso 1 1 calc R . .
C12 C 0.5970(2) 0.97059(18) 0.67574(17) 0.0290(5) Uani 1 1 d . . .
H12A H 0.5405 0.9169 0.7095 0.035 Uiso 1 1 calc R . .
H12B H 0.5614 1.0390 0.6659 0.035 Uiso 1 1 calc R . .
C13 C 0.9886(2) 0.7257(2) 0.8155(2) 0.0398(6) Uani 1 1 d . . .
H13A H 1.0532 0.7629 0.7671 0.048 Uiso 1 1 calc R . .
H13B H 1.0035 0.6985 0.8715 0.048 Uiso 1 1 calc R . .
C14 C 0.9625(2) 0.6372(2) 0.7968(2) 0.0424(7) Uani 1 1 d . . .
H14A H 0.9049 0.5937 0.8489 0.051 Uiso 1 1 calc R . .
H14B H 1.0271 0.5937 0.7839 0.051 Uiso 1 1 calc R . .
C15 C 0.56594(16) 0.58202(15) 0.93083(13) 0.0179(4) Uani 1 1 d . . .
C16 C 0.60939(16) 0.48404(16) 0.96402(14) 0.0198(4) Uani 1 1 d . . .
H16 H 0.6844 0.4730 0.9394 0.024 Uiso 1 1 calc R . .
C17 C 0.54555(17) 0.40336(16) 1.03153(14) 0.0194(4) Uani 1 1 d . . .
H17 H 0.5768 0.3377 1.0528 0.023 Uiso 1 1 calc R . .
C18 C 0.69178(16) 0.58881(15) 0.43499(13) 0.0164(4) Uani 1 1 d . . .
H18 H 0.7613 0.5627 0.4114 0.020 Uiso 1 1 calc R . .
C19 C 0.53051(17) 0.57689(16) 0.56218(14) 0.0199(4) Uani 1 1 d . . .
H19 H 0.4904 0.5454 0.6235 0.024 Uiso 1 1 calc R . .
C20 C 0.54777(16) 0.70578(15) 0.41737(14) 0.0169(4) Uani 1 1 d . . .
H20 H 0.5171 0.7623 0.3815 0.020 Uiso 1 1 calc R . .
C21 C 0.69599(16) 0.90833(15) 0.28435(14) 0.0175(4) Uani 1 1 d . . .
H21 H 0.6854 0.8741 0.3456 0.021 Uiso 1 1 calc R . .
C22 C 0.71711(17) 1.06910(16) 0.15851(14) 0.0211(4) Uani 1 1 d . . .
H22 H 0.7213 1.1422 0.1335 0.025 Uiso 1 1 calc R . .
C23 C 0.72086(16) 0.90501(15) 0.14414(13) 0.0170(4) Uani 1 1 d . . .
H23 H 0.7281 0.8683 0.1071 0.020 Uiso 1 1 calc R . .
C24 C 0.69993(16) 0.57630(15) 0.21829(13) 0.0159(4) Uani 1 1 d . . .
H24 H 0.7574 0.5425 0.2381 0.019 Uiso 1 1 calc R . .
C25 C 0.57650(15) 0.71547(15) 0.19887(13) 0.0158(4) Uani 1 1 d . . .
H25 H 0.5482 0.7793 0.2043 0.019 Uiso 1 1 calc R . .
C26 C 0.56898(16) 0.57522(15) 0.15415(13) 0.0177(4) Uani 1 1 d . . .
H26 H 0.5380 0.5436 0.1294 0.021 Uiso 1 1 calc R . .
C27 C 1.07488(16) 0.69623(15) 0.18722(14) 0.0175(4) Uani 1 1 d . . .
H27 H 1.1511 0.6923 0.1686 0.021 Uiso 1 1 calc R . .
C28 C 0.90209(16) 0.71264(15) 0.29424(13) 0.0159(4) Uani 1 1 d . . .
H28 H 0.8630 0.7209 0.3490 0.019 Uiso 1 1 calc R . .
C29 C 0.90859(16) 0.69602(15) 0.16331(13) 0.0159(4) Uani 1 1 d . . .
H29 H 0.8740 0.6924 0.1262 0.019 Uiso 1 1 calc R . .
C30 C 0.65170(15) 0.67241(14) 0.37816(13) 0.0144(4) Uani 1 1 d . . .
C31 C 0.63321(16) 0.54249(16) 0.52492(14) 0.0186(4) Uani 1 1 d . B .
C32 C 0.48839(16) 0.65904(15) 0.50670(14) 0.0182(4) Uani 1 1 d . . .
C33 C 0.70525(15) 0.84941(15) 0.23368(13) 0.0148(4) Uani 1 1 d . . .
C34 C 0.70177(17) 1.01551(16) 0.24776(14) 0.0204(4) Uani 1 1 d . A .
C35 C 0.72613(16) 1.01218(15) 0.10734(14) 0.0186(4) Uani 1 1 d . . .
C36 C 0.65472(16) 0.52977(15) 0.18210(13) 0.0175(4) Uani 1 1 d . . .
C37 C 0.52987(15) 0.66842(16) 0.16346(13) 0.0165(4) Uani 1 1 d . . .
C38 C 1.02021(16) 0.69102(15) 0.13557(13) 0.0166(4) Uani 1 1 d . . .
C39 C 1.01404(16) 0.70730(15) 0.26688(13) 0.0169(4) Uani 1 1 d . . .
C40 C 0.6944(2) 1.07393(18) 0.30489(17) 0.0315(5) Uani 1 1 d . . .
C41 C 0.37928(18) 0.70015(17) 0.54578(15) 0.0248(5) Uani 1 1 d . . .
C42 C 0.68346(18) 0.45755(18) 0.58322(15) 0.0242(5) Uani 1 1 d . . .
C43 C 1.06610(17) 0.71374(18) 0.32685(15) 0.0244(5) Uani 1 1 d . . .
C44 C 1.07914(17) 0.68173(17) 0.04772(15) 0.0223(4) Uani 1 1 d . . .
C45 C 0.70239(19) 0.43264(17) 0.16790(16) 0.0258(5) Uani 1 1 d . . .
C46 C 0.44051(17) 0.72174(17) 0.13020(15) 0.0212(4) Uani 1 1 d . . .
C47 C 0.7462(2) 1.06484(17) 0.01035(15) 0.0270(5) Uani 1 1 d . . .
C48 C 0.66342(15) 0.67139(14) 0.22651(12) 0.0144(4) Uani 1 1 d . . .
C49 C 0.84529(15) 0.70621(14) 0.24391(13) 0.0143(4) Uani 1 1 d . . .

loop_
_atom_site_aniso_label
_atom_site_aniso_U_11
_atom_site_aniso_U_22
_atom_site_aniso_U_33
_atom_site_aniso_U_23
_atom_site_aniso_U_13
_atom_site_aniso_U_12
Fe1 0.01474(14) 0.01723(14) 0.01313(15) -0.00379(11) -0.00227(11) -0.00388(11)
Cl1 0.0241(3) 0.0307(3) 0.0202(3) -0.0061(2) 0.0022(2) -0.0137(2)
B1 0.0132(10) 0.0154(10) 0.0132(10) -0.0060(8) -0.0045(8) 0.0004(8)
P1 0.0214(3) 0.0184(2) 0.0178(3) -0.0066(2) -0.0042(2) -0.0020(2)
P2 0.0229(3) 0.0232(3) 0.0163(3) -0.0076(2) -0.0061(2) -0.0023(2)
P3 0.0229(3) 0.0324(3) 0.0205(3) -0.0075(2) -0.0094(2) -0.0035(2)
P4 0.0207(3) 0.0269(3) 0.0342(3) -0.0137(3) -0.0098(2) 0.0044(2)
F1 0.0472(10) 0.0486(9) 0.0182(7) -0.0027(7) 0.0004(7) 0.0052(7)
F3 0.0961(14) 0.0374(8) 0.0296(9) 0.0015(7) -0.0378(9) -0.0237(9)
F5 0.0844(18) 0.0494(15) 0.0264(12) -0.0253(11) -0.0018(11) -0.0171(12)
F8 0.0373(9) 0.1119(17) 0.1051(17) -0.0988(15) -0.0068(10) 0.0060(10)
F13 0.0440(8) 0.0276(7) 0.0537(10) -0.0244(7) -0.0346(8) 0.0173(6)
F14 0.0578(10) 0.0220(7) 0.0917(14) -0.0240(8) -0.0496(10) 0.0042(7)
F16 0.0363(8) 0.0544(9) 0.0369(9) -0.0341(8) 0.0029(7) -0.0147(7)
F17 0.0437(9) 0.0455(9) 0.0149(7) -0.0063(6) -0.0022(6) 0.0064(7)
F20 0.0435(9) 0.0820(13) 0.0226(8) 0.0087(8) -0.0197(7) -0.0302(9)
F21 0.0295(8) 0.0701(11) 0.0625(11) -0.0526(10) -0.0202(8) 0.0079(7)
F23 0.0268(7) 0.0364(7) 0.0465(9) -0.0274(7) -0.0223(7) 0.0161(6)
F25 0.0379(15) 0.230(5) 0.147(4) -0.163(4) -0.0039(18) -0.031(2)
F26 0.253(6) 0.0291(12) 0.069(2) -0.0355(13) -0.101(3) 0.054(2)
F28 0.0149(6) 0.0485(8) 0.0323(8) -0.0187(7) -0.0093(6) -0.0011(6)
F32 0.0170(6) 0.0586(10) 0.0397(9) -0.0351(8) -0.0046(6) 0.0094(6)
F34 0.0661(11) 0.0510(10) 0.0381(9) -0.0344(8) -0.0178(8) 0.0265(9)
F37 0.0172(6) 0.0371(7) 0.0376(8) -0.0174(6) -0.0127(6) -0.0002(5)
F38 0.0249(7) 0.0486(9) 0.0189(7) -0.0023(6) -0.0097(6) 0.0031(6)
F40 0.0469(9) 0.0220(6) 0.0259(7) 0.0015(6) -0.0186(7) 0.0009(6)
F44 0.0181(7) 0.0331(8) 0.0440(9) -0.0068(7) 0.0034(6) -0.0012(6)
F45 0.0325(8) 0.0470(9) 0.0373(9) -0.0004(7) 0.0024(7) 0.0203(7)
F46 0.0327(12) 0.0334(10) 0.0486(15) 0.0190(10) -0.0172(12) -0.0116(9)
F47 0.0361(11) 0.0564(15) 0.0240(10) 0.0024(9) -0.0063(8) 0.0232(9)
F48 0.138(3) 0.0430(13) 0.093(2) -0.0338(14) -0.105(3) 0.0301(17)
C1 0.0207(10) 0.0187(9) 0.0184(10) -0.0056(8) -0.0070(8) -0.0013(8)
C2 0.0218(10) 0.0215(10) 0.0211(11) -0.0068(9) -0.0074(9) -0.0026(8)
C3 0.0327(13) 0.0389(14) 0.0262(13) -0.0171(11) -0.0027(10) 0.0034(11)
C4 0.0401(14) 0.0204(11) 0.0418(15) -0.0114(11) -0.0094(12) -0.0038(10)
C5 0.0304(12) 0.0334(12) 0.0374(14) -0.0158(11) -0.0156(11) -0.0042(10)
C6 0.0382(14) 0.0515(16) 0.0211(12) -0.0180(12) -0.0039(11) -0.0058(12)
C7 0.0407(15) 0.0288(12) 0.0552(18) -0.0227(13) -0.0198(13) 0.0087(11)
C8 0.0245(13) 0.0575(18) 0.0527(19) -0.0307(15) -0.0008(12) 0.0064(12)
C9 0.0389(15) 0.0600(18) 0.0207(13) -0.0048(12) -0.0145(11) -0.0076(13)
C10 0.0403(15) 0.0472(15) 0.0392(15) -0.0205(13) -0.0184(12) -0.0074(12)
C11 0.0436(15) 0.0280(12) 0.0262(13) -0.0063(10) -0.0209(11) 0.0050(10)
C12 0.0306(12) 0.0268(11) 0.0332(13) -0.0125(10) -0.0170(10) 0.0094(9)
C13 0.0338(14) 0.0487(16) 0.0465(17) -0.0180(13) -0.0268(13) 0.0081(12)
C14 0.0407(15) 0.0383(14) 0.0544(18) -0.0153(13) -0.0305(14) 0.0144(12)
C15 0.0199(10) 0.0200(9) 0.0131(9) -0.0043(8) -0.0044(8) -0.0066(8)
C16 0.0152(9) 0.0228(10) 0.0192(10) -0.0064(8) -0.0040(8) -0.0026(8)
C17 0.0200(10) 0.0180(9) 0.0190(10) -0.0048(8) -0.0077(8) -0.0002(8)
C18 0.0141(9) 0.0180(9) 0.0168(10) -0.0055(8) -0.0051(8) -0.0026(7)
C19 0.0206(10) 0.0240(10) 0.0130(10) -0.0058(8) -0.0023(8) -0.0062(8)
C20 0.0177(9) 0.0149(9) 0.0187(10) -0.0081(8) -0.0050(8) -0.0002(7)
C21 0.0186(10) 0.0191(9) 0.0145(10) -0.0048(8) -0.0061(8) -0.0017(8)
C22 0.0235(10) 0.0163(9) 0.0215(11) -0.0042(8) -0.0081(9) -0.0013(8)
C23 0.0165(9) 0.0201(9) 0.0152(10) -0.0077(8) -0.0050(8) -0.0002(7)
C24 0.0158(9) 0.0167(9) 0.0136(9) -0.0043(8) -0.0048(7) 0.0001(7)
C25 0.0144(9) 0.0183(9) 0.0138(9) -0.0069(8) -0.0033(7) 0.0012(7)
C26 0.0178(9) 0.0215(10) 0.0144(10) -0.0073(8) -0.0047(8) -0.0026(8)
C27 0.0138(9) 0.0167(9) 0.0189(10) -0.0049(8) -0.0042(8) -0.0003(7)
C28 0.0154(9) 0.0170(9) 0.0138(9) -0.0054(8) -0.0030(7) -0.0020(7)
C29 0.0163(9) 0.0159(9) 0.0153(9) -0.0046(7) -0.0064(8) 0.0006(7)
C30 0.0143(9) 0.0152(9) 0.0150(9) -0.0065(7) -0.0040(7) -0.0033(7)
C31 0.0186(10) 0.0203(10) 0.0162(10) -0.0033(8) -0.0070(8) -0.0051(8)
C32 0.0170(9) 0.0206(10) 0.0181(10) -0.0113(8) -0.0019(8) -0.0021(8)
C33 0.0107(8) 0.0167(9) 0.0158(9) -0.0056(8) -0.0036(7) 0.0001(7)
C34 0.0236(10) 0.0186(10) 0.0214(11) -0.0091(8) -0.0087(9) 0.0000(8)
C35 0.0179(10) 0.0194(9) 0.0156(10) -0.0031(8) -0.0060(8) -0.0011(8)
C36 0.0197(10) 0.0173(9) 0.0150(10) -0.0065(8) -0.0042(8) -0.0018(7)
C37 0.0123(9) 0.0222(10) 0.0135(9) -0.0064(8) -0.0031(7) 0.0000(7)
C38 0.0165(9) 0.0153(9) 0.0150(10) -0.0052(8) -0.0028(8) 0.0003(7)
C39 0.0176(9) 0.0163(9) 0.0155(10) -0.0039(8) -0.0059(8) -0.0015(7)
C40 0.0500(16) 0.0218(11) 0.0258(13) -0.0100(10) -0.0148(11) -0.0011(10)
C41 0.0222(11) 0.0248(11) 0.0217(11) -0.0106(9) 0.0013(9) -0.0020(9)
C42 0.0218(11) 0.0295(11) 0.0173(11) -0.0023(9) -0.0075(9) -0.0045(9)
C43 0.0154(10) 0.0361(12) 0.0214(11) -0.0093(10) -0.0057(8) -0.0052(9)
C44 0.0170(10) 0.0284(11) 0.0209(11) -0.0131(9) -0.0016(8) -0.0001(8)
C45 0.0335(12) 0.0222(10) 0.0331(13) -0.0159(10) -0.0200(10) 0.0066(9)
C46 0.0177(10) 0.0269(11) 0.0219(11) -0.0122(9) -0.0076(8) 0.0020(8)
C47 0.0369(13) 0.0210(10) 0.0204(11) -0.0023(9) -0.0114(10) -0.0041(9)
C48 0.0142(9) 0.0161(9) 0.0104(9) -0.0037(7) -0.0022(7) -0.0016(7)
C49 0.0143(9) 0.0120(8) 0.0147(9) -0.0033(7) -0.0044(7) -0.0003(7)

loop_
_atom_type_symbol
_atom_type_description
_atom_type_scat_dispersion_real
_atom_type_scat_dispersion_imag
_atom_type_scat_source
C C 0.0033 0.0016 'International Tables Vol C Tables 4.2.6.8 and 6.1.1.4'
H H 0.0000 0.0000 'International Tables Vol C Tables 4.2.6.8 and 6.1.1.4'
B B 0.0013 0.0007 'International Tables Vol C Tables 4.2.6.8 and 6.1.1.4'
F F 0.0171 0.0103 'International Tables Vol C Tables 4.2.6.8 and 6.1.1.4'
P P 0.1023 0.0942 'International Tables Vol C Tables 4.2.6.8 and 6.1.1.4'
Cl Cl 0.1484 0.1585 'International Tables Vol C Tables 4.2.6.8 and 6.1.1.4'
Fe Fe 0.3463 0.8444 'International Tables Vol C Tables 4.2.6.8 and 6.1.1.4'

loop_
_geom_angle_atom_site_label_1
_geom_angle_atom_site_label_2
_geom_angle_atom_site_label_3
_geom_angle
_geom_angle_site_symmetry_1
_geom_angle_site_symmetry_3
C1 Fe1 Cl1 178.94(7) . .
C1 Fe1 P4 87.86(7) . .
Cl1 Fe1 P4 91.69(2) . .
C1 Fe1 P1 89.26(7) . .
Cl1 Fe1 P1 91.21(2) . .
P4 Fe1 P1 176.94(2) . .
C1 Fe1 P2 91.27(7) . .
Cl1 Fe1 P2 89.73(2) . .
P4 Fe1 P2 94.45(2) . .
P1 Fe1 P2 84.59(2) . .
C1 Fe1 P3 89.47(7) . .
Cl1 Fe1 P3 89.53(2) . .
P4 Fe1 P3 84.82(2) . .
P1 Fe1 P3 96.18(2) . .
P2 Fe1 P3 178.94(2) . .
C30 B1 C49 112.99(16) . .
C30 B1 C48 106.07(15) . .
C49 B1 C48 111.56(15) . .
C30 B1 C33 112.37(16) . .
C49 B1 C33 102.00(15) . .
C48 B1 C33 112.02(16) . .
C3 P1 C4 102.90(13) . .
C3 P1 C12 103.03(12) . .
C4 P1 C12 102.72(12) . .
C3 P1 Fe1 120.26(9) . .
C4 P1 Fe1 117.67(9) . .
C12 P1 Fe1 108.05(8) . .
C5 P2 C6 103.42(12) . .
C5 P2 C11 102.86(12) . .
C6 P2 C11 104.43(13) . .
C5 P2 Fe1 117.63(9) . .
C6 P2 Fe1 118.90(9) . .
C11 P2 Fe1 107.77(8) . .
C10 P3 C9 102.89(14) . .
C10 P3 C13 103.76(13) . .
C9 P3 C13 102.97(14) . .
C10 P3 Fe1 119.18(9) . .
C9 P3 Fe1 118.07(9) . .
C13 P3 Fe1 107.98(9) . .
C7 P4 C8 102.74(14) . .
C7 P4 C14 103.29(14) . .
C8 P4 C14 103.33(15) . .
C7 P4 Fe1 119.93(9) . .
C8 P4 Fe1 117.79(11) . .
C14 P4 Fe1 107.71(10) . .
C2 C1 Fe1 177.2(2) . .
C1 C2 C15 175.1(2) . .
C12 C11 P2 107.57(16) . .
C11 C12 P1 108.66(17) . .
C14 C13 P3 108.53(18) . .
C13 C14 P4 107.90(19) . .
C16 C15 C17 118.32(18) . 2_667
C16 C15 C2 119.78(19) . .
C17 C15 C2 121.90(19) 2_667 .
C17 C16 C15 121.43(19) . .
C16 C17 C15 120.25(19) . 2_667
C31 C18 C30 122.25(19) . .
C31 C19 C32 117.78(19) . .
C32 C20 C30 122.35(19) . .
C34 C21 C33 122.03(19) . .
C35 C22 C34 117.70(19) . .
C35 C23 C33 122.42(18) . .
C36 C24 C48 122.16(18) . .
C48 C25 C37 121.96(18) . .
C36 C26 C37 117.91(18) . .
C39 C27 C38 117.50(18) . .
C39 C28 C49 122.33(18) . .
C38 C29 C49 122.48(18) . .
C18 C30 C20 115.68(18) . .
C18 C30 B1 123.34(17) . .
C20 C30 B1 120.80(17) . .
C19 C31 C18 120.99(19) . .
C19 C31 C42 119.38(19) . .
C18 C31 C42 119.57(19) . .
C20 C32 C19 120.94(19) . .
C20 C32 C41 120.11(19) . .
C19 C32 C41 118.88(19) . .
C23 C33 C21 115.78(18) . .
C23 C33 B1 120.94(17) . .
C21 C33 B1 122.71(17) . .
C22 C34 C21 121.12(19) . .
C22 C34 C40 119.40(19) . .
C21 C34 C40 119.5(2) . .
C22 C35 C23 120.95(19) . .
C22 C35 C47 120.38(19) . .
C23 C35 C47 118.63(19) . .
C26 C36 C24 120.94(18) . .
C26 C36 C45 118.89(18) . .
C24 C36 C45 120.08(19) . .
C26 C37 C25 120.90(18) . .
C26 C37 C46 119.15(18) . .
C25 C37 C46 119.86(18) . .
C27 C38 C29 121.10(18) . .
C27 C38 C44 121.27(18) . .
C29 C38 C44 117.63(18) . .
C27 C39 C28 121.16(18) . .
C27 C39 C43 121.22(18) . .
C28 C39 C43 117.61(18) . .
F25A C40 F25 126.2(6) . .
F25A C40 F26A 106.2(8) . .
F25 C40 F26A 37.3(5) . .
F25A C40 F26 56.0(6) . .
F25 C40 F26 114.6(3) . .
F26A C40 F26 134.3(5) . .
F25A C40 F5 43.6(6) . .
F25 C40 F5 104.4(3) . .
F26A C40 F5 70.4(6) . .
F26 C40 F5 99.0(3) . .
F25A C40 F5A 106.1(6) . .
F25 C40 F5A 64.4(4) . .
F26A C40 F5A 99.6(6) . .
F26 C40 F5A 56.6(3) . .
F5 C40 F5A 135.6(3) . .
F25A C40 C34 118.2(5) . .
F25 C40 C34 113.8(2) . .
F26A C40 C34 113.1(5) . .
F26 C40 C34 112.0(2) . .
F5 C40 C34 111.7(2) . .
F5A C40 C34 111.8(3) . .
F8 C41 F44 106.7(2) . .
F8 C41 F45 106.5(2) . .
F44 C41 F45 104.51(19) . .
F8 C41 C32 112.58(19) . .
F44 C41 C32 112.70(18) . .
F45 C41 C32 113.22(18) . .
F48A C42 F48 123.9(7) . .
F48A C42 F46A 114.7(8) . .
F48 C42 F46A 67.8(5) . .
F48A C42 F46 29.2(7) . .
F48 C42 F46 106.9(3) . .
F46A C42 F46 134.7(5) . .
F48A C42 F47 75.0(8) . .
F48 C42 F47 106.9(2) . .
F46A C42 F47 44.9(5) . .
F46 C42 F47 102.7(2) . .
F48A C42 F47A 108.4(9) . .
F48 C42 F47A 32.2(5) . .
F46A C42 F47A 99.9(7) . .
F46 C42 F47A 82.6(6) . .
F47 C42 F47A 134.2(7) . .
F48A C42 C31 117.0(7) . .
F48 C42 C31 113.1(2) . .
F46A C42 C31 109.6(5) . .
F46 C42 C31 113.18(18) . .
F47 C42 C31 113.29(18) . .
F47A C42 C31 105.5(7) . .
F28 C43 F20 107.30(19) . .
F28 C43 F21 106.64(17) . .
F20 C43 F21 105.4(2) . .
F28 C43 C39 113.38(18) . .
F20 C43 C39 111.91(17) . .
F21 C43 C39 111.75(18) . .
F32 C44 F17 105.68(18) . .
F32 C44 F16 106.83(17) . .
F17 C44 F16 105.28(19) . .
F32 C44 C38 113.64(18) . .
F17 C44 C38 112.75(18) . .
F16 C44 C38 112.04(17) . .
F13 C45 F14 107.13(18) . .
F13 C45 F34 106.43(19) . .
F14 C45 F34 105.43(19) . .
F13 C45 C36 113.57(17) . .
F14 C45 C36 112.48(19) . .
F34 C45 C36 111.27(19) . .
F23 C46 F37 106.69(17) . .
F23 C46 F38 106.65(18) . .
F37 C46 F38 106.08(17) . .
F23 C46 C37 113.15(17) . .
F37 C46 C37 112.93(18) . .
F38 C46 C37 110.88(17) . .
F40 C47 F3 106.72(19) . .
F40 C47 F1 105.94(18) . .
F3 C47 F1 106.2(2) . .
F40 C47 C35 113.18(19) . .
F3 C47 C35 112.34(18) . .
F1 C47 C35 111.94(19) . .
C25 C48 C24 116.10(17) . .
C25 C48 B1 122.19(17) . .
C24 C48 B1 121.60(17) . .
C28 C49 C29 115.42(17) . .
C28 C49 B1 121.91(17) . .
C29 C49 B1 122.27(17) . .

loop_
_geom_bond_atom_site_label_1
_geom_bond_atom_site_label_2
_geom_bond_distance
_geom_bond_site_symmetry_2
Fe1 C1 1.871(2) .
Fe1 Cl1 2.2675(6) .
Fe1 P4 2.2753(7) .
Fe1 P1 2.2808(6) .
Fe1 P2 2.2881(6) .
Fe1 P3 2.2915(6) .
B1 C30 1.628(3) .
B1 C49 1.636(3) .
B1 C48 1.637(3) .
B1 C33 1.637(3) .
P1 C3 1.814(2) .
P1 C4 1.816(2) .
P1 C12 1.830(2) .
P2 C5 1.815(2) .
P2 C6 1.815(3) .
P2 C11 1.832(2) .
P3 C10 1.817(3) .
P3 C9 1.820(3) .
P3 C13 1.828(3) .
P4 C7 1.819(3) .
P4 C8 1.822(3) .
P4 C14 1.838(3) .
F1 C47 1.347(3) .
F3 C47 1.339(3) .
F5 C40 1.359(3) .
F5A C40 1.375(7) .
F8 C41 1.316(3) .
F13 C45 1.336(3) .
F14 C45 1.338(3) .
F16 C44 1.348(2) .
F17 C44 1.342(3) .
F20 C43 1.337(3) .
F21 C43 1.345(3) .
F23 C46 1.336(2) .
F25 C40 1.278(4) .
F25A C40 1.167(10) .
F26 C40 1.318(4) .
F26A C40 1.291(11) .
F28 C43 1.335(2) .
F32 C44 1.333(2) .
F34 C45 1.341(3) .
F37 C46 1.342(2) .
F38 C46 1.346(3) .
F40 C47 1.333(3) .
F44 C41 1.334(3) .
F45 C41 1.343(3) .
F46 C42 1.343(3) .
F46A C42 1.306(10) .
F47 C42 1.351(3) .
F47A C42 1.403(15) .
F48 C42 1.304(3) .
F48A C42 1.144(14) .
C1 C2 1.223(3) .
C2 C15 1.428(3) .
C11 C12 1.523(4) .
C13 C14 1.526(4) .
C15 C16 1.403(3) .
C15 C17 1.410(3) 2_667
C16 C17 1.379(3) .
C17 C15 1.410(3) 2_667
C18 C31 1.394(3) .
C18 C30 1.400(3) .
C19 C31 1.390(3) .
C19 C32 1.392(3) .
C20 C32 1.389(3) .
C20 C30 1.405(3) .
C21 C34 1.393(3) .
C21 C33 1.401(3) .
C22 C35 1.386(3) .
C22 C34 1.391(3) .
C23 C35 1.392(3) .
C23 C33 1.398(3) .
C24 C36 1.392(3) .
C24 C48 1.401(3) .
C25 C48 1.396(3) .
C25 C37 1.399(3) .
C26 C36 1.388(3) .
C26 C37 1.389(3) .
C27 C39 1.385(3) .
C27 C38 1.389(3) .
C28 C39 1.394(3) .
C28 C49 1.398(3) .
C29 C38 1.390(3) .
C29 C49 1.400(3) .
C31 C42 1.498(3) .
C32 C41 1.501(3) .
C34 C40 1.498(3) .
C35 C47 1.495(3) .
C36 C45 1.495(3) .
C37 C46 1.500(3) .
C38 C44 1.492(3) .
C39 C43 1.498(3) .
